data_7716068
loop_
_publ_author_name
'Subintoro, Primadi J.'
'Carter, Korey P.'

_publ_section_title
;
 Structural and vibrational properties of lanthanide Lindqvist
 polyoxometalate complexes.
;
_journal_issue 22
_journal_name_full 'Dalton transactions (Cambridge, England : 2003)'
_journal_page_first 9526
_journal_page_last 9539
_journal_paper_doi 10.1039/d4dt00786g
_journal_volume 53
_journal_year 2024
_chemical_formula_moiety 'Lu Na9 O68 W10, 3(O)'
_chemical_formula_sum 'Lu Na9 O71 W10'
_chemical_formula_weight 3356.38
_space_group_crystal_system triclinic
_space_group_IT_number 2
_space_group_name_Hall '-P 1'
_space_group_name_H-M_alt 'P -1'
_atom_sites_solution_primary direct
_audit_creation_date 2023-12-20
_audit_creation_method
;FinalCif V134 by Daniel Kratzert, Freiburg 2024, 
https://dkratzert.de/finalcif.html
;
_audit_update_record
;
2024-02-29 deposited with the CCDC.	2024-05-06 downloaded from the CCDC.
;
_cell_angle_alpha 82.887(2)
_cell_angle_beta 74.479(2)
_cell_angle_gamma 88.659(2)
_cell_formula_units_Z 2
_cell_length_a 12.7347(7)
_cell_length_b 13.0458(7)
_cell_length_c 20.4697(12)
_cell_measurement_reflns_used 9763
_cell_measurement_temperature 100.00
_cell_measurement_theta_max 36.298
_cell_measurement_theta_min 2.604
_cell_volume 3251.3(3)
_computing_cell_refinement 'SAINT V8.40B (?, 2016)'
_computing_data_reduction 'SAINT V8.40B (?, 2016)'
_computing_molecular_graphics 'Olex2 1.5 (Dolomanov et al., 2009)'
_computing_publication_material 'Olex2 1.5 (Dolomanov et al., 2009)'
_computing_structure_refinement 'SHELXL 2016/4 (Sheldrick, 2015)'
_computing_structure_solution 'SHELXT 2018/2 (Sheldrick, 2018)'
_diffrn_ambient_temperature 100.00
_diffrn_measured_fraction_theta_full 0.995
_diffrn_measured_fraction_theta_max 0.996
_diffrn_measurement_device_type 'Bruker D8 Venture Duo'
_diffrn_radiation_type MoK\a
_diffrn_radiation_wavelength 0.71073
_diffrn_reflns_av_R_equivalents 0.0895
_diffrn_reflns_av_unetI/netI 0.0493
_diffrn_reflns_Laue_measured_fraction_full 0.995
_diffrn_reflns_Laue_measured_fraction_max 0.996
_diffrn_reflns_limit_h_max 21
_diffrn_reflns_limit_h_min -21
_diffrn_reflns_limit_k_max 21
_diffrn_reflns_limit_k_min -21
_diffrn_reflns_limit_l_max 34
_diffrn_reflns_limit_l_min -34
_diffrn_reflns_number 261882
_diffrn_reflns_point_group_measured_fraction_full 0.995
_diffrn_reflns_point_group_measured_fraction_max 0.996
_diffrn_reflns_theta_full 25.242
_diffrn_reflns_theta_max 36.383
_diffrn_reflns_theta_min 2.182
_exptl_absorpt_coefficient_mu 19.300
_exptl_absorpt_correction_T_max 0.4383
_exptl_absorpt_correction_T_min 0.1925
_exptl_absorpt_correction_type multi-scan
_exptl_absorpt_process_details
;
SADABS-2016/2 (Bruker,2016/2) was used for absorption correction.
wR2(int) was 0.1501 before and 0.0858 after correction.
The Ratio of minimum to maximum transmission is 0.4392.
The \l/2 correction factor is Not present.
;
_exptl_crystal_colour 'clear light colourless'
_exptl_crystal_colour_lustre clear
_exptl_crystal_colour_modifier light
_exptl_crystal_colour_primary colourless
_exptl_crystal_density_diffrn 3.428
_exptl_crystal_description plank
_exptl_crystal_F_000 2956
_exptl_crystal_preparation
'Sodium tungstate in aqueous media acidified with Nitric acid followed by addition of Lutetium Nitrate solution'
_exptl_crystal_recrystallization_method 'Slow evaporation from water'
_exptl_crystal_size_max 0.2
_exptl_crystal_size_mid 0.2
_exptl_crystal_size_min 0.1
_refine_diff_density_max 3.587
_refine_diff_density_min -4.047
_refine_diff_density_rms 0.444
_refine_ls_extinction_coef 0.00104(3)
_refine_ls_extinction_expression Fc^*^=kFc[1+0.001xFc^2^\l^3^/sin(2\q)]^-1/4^
_refine_ls_extinction_method 'SHELXL-2016/4 (Sheldrick 2016)'
_refine_ls_goodness_of_fit_ref 1.100
_refine_ls_hydrogen_treatment undef
_refine_ls_matrix_type full
_refine_ls_number_parameters 821
_refine_ls_number_reflns 31527
_refine_ls_number_restraints 0
_refine_ls_restrained_S_all 1.100
_refine_ls_R_factor_all 0.0418
_refine_ls_R_factor_gt 0.0360
_refine_ls_shift/su_max 0.003
_refine_ls_shift/su_mean 0.000
_refine_ls_structure_factor_coef Fsqd
_refine_ls_weighting_details 'w=1/[\s^2^(Fo^2^)+(0.0148P)^2^+34.0975P] where P=(Fo^2^+2Fc^2^)/3'
_refine_ls_weighting_scheme calc
_refine_ls_wR_factor_gt 0.0767
_refine_ls_wR_factor_ref 0.0800
_reflns_Friedel_coverage 0.000
_reflns_number_gt 28013
_reflns_number_total 31527
_reflns_threshold_expression 'I > 2\s(I)'
_cod_data_source_file d4dt00786g2.cif
_cod_data_source_block Complex_14
_cod_depositor_comments 'Adding full bibliography for 7716058--7716071.cif.'
_cod_database_code 7716068
_olex2_exptl_crystal_mounting_method 'Mitegen mount '
_olex2_refinement_description
;
;
_olex2_submission_special_instructions 'No special instructions were received'
_shelx_shelxl_version_number 2016/4
_shelx_space_group_comment
;
The symmetry employed for this shelxl refinement is uniquely defined
by the following loop, which should always be used as a source of
symmetry information in preference to the above space-group names.
They are only intended as comments.
;

loop_
_space_group_symop_operation_xyz
'x, y, z'
'-x, -y, -z'

loop_
_atom_site_label
_atom_site_type_symbol
_atom_site_fract_x
_atom_site_fract_y
_atom_site_fract_z
_atom_site_U_iso_or_equiv
_atom_site_adp_type
_atom_site_occupancy
_atom_site_site_symmetry_order
_atom_site_calc_flag
_atom_site_refinement_flags_posn
_atom_site_refinement_flags_adp
_atom_site_refinement_flags_occupancy
_atom_site_disorder_assembly
_atom_site_disorder_group
W1 W 0.94277(2) -0.05623(2) 0.67188(2) 0.00615(3) Uani 1 1 d . . . . .
W2 W 0.67750(2) -0.06719(2) 0.74926(2) 0.00557(3) Uani 1 1 d . . . . .
W3 W 0.29787(2) 0.49093(2) 0.80618(2) 0.00568(3) Uani 1 1 d . . . . .
W4 W 0.92322(2) 0.19897(2) 0.65621(2) 0.00538(3) Uani 1 1 d . . . . .
W5 W 0.55079(2) 0.46468(2) 0.81968(2) 0.00521(3) Uani 1 1 d . . . . .
W6 W 0.50745(2) 0.46766(2) 0.67042(2) 0.00548(3) Uani 1 1 d . . . . .
W7 W 0.83655(2) 0.07069(2) 0.80673(2) 0.00545(3) Uani 1 1 d . . . . .
W8 W 0.33439(2) 0.27639(2) 0.73018(2) 0.00531(3) Uani 1 1 d . . . . .
W9 W 0.37821(2) 0.27223(2) 0.88066(2) 0.00531(3) Uani 1 1 d . . . . .
W10 W 0.76266(2) 0.06176(2) 0.59700(2) 0.00563(3) Uani 1 1 d . . . . .
Lu1 Lu 0.62365(2) 0.21848(2) 0.73703(2) 0.00513(3) Uani 1 1 d . . . . .
Na1 Na 0.94077(18) 0.54809(17) 0.70692(11) 0.0107(4) Uani 1 1 d . . . . .
Na2 Na 0.74643(19) 0.13577(18) 0.08775(12) 0.0137(4) Uani 1 1 d . . . . .
O1 O 0.2929(3) 0.2182(3) 0.82670(18) 0.0088(6) Uani 1 1 d . . . . .
Na3 Na 1.18102(19) 0.54676(18) 0.56201(12) 0.0130(4) Uani 1 1 d . . . . .
Na4 Na 0.63361(18) 0.00992(17) 0.44186(11) 0.0105(4) Uani 1 1 d . . . . .
O2 O 0.7357(3) -0.0469(3) 0.82664(18) 0.0088(6) Uani 1 1 d . . . . .
O3 O 0.7263(3) 0.1596(3) 0.81225(18) 0.0075(6) Uani 1 1 d . . . . .
O4 O 0.8091(3) 0.0579(3) 0.70166(17) 0.0062(5) Uani 1 1 d . . . . .
O5 O 0.6760(3) -0.0543(3) 0.65374(18) 0.0075(6) Uani 1 1 d . . . . .
O6 O 1.0483(5) 0.6530(4) 0.7485(3) 0.0285(11) Uani 1 1 d . . . . .
Na5 Na 0.96879(19) 0.20613(18) 0.93665(12) 0.0138(4) Uani 1 1 d . . . . .
O7 O 0.4932(3) 0.1981(3) 0.84283(18) 0.0072(6) Uani 1 1 d . . . . .
O8 O 0.3742(3) 0.5474(3) 0.71577(18) 0.0081(6) Uani 1 1 d . . . . .
O9 O 0.2335(3) 0.3921(3) 0.76538(18) 0.0073(6) Uani 1 1 d . . . . .
O10 O 0.5765(3) 0.5355(3) 0.72796(18) 0.0073(6) Uani 1 1 d . . . . .
O11 O 0.6420(3) 0.3640(3) 0.79105(18) 0.0074(6) Uani 1 1 d . . . . .
O12 O 0.8863(3) -0.0386(3) 0.59472(18) 0.0088(6) Uani 1 1 d . . . . .
O13 O 0.3973(3) 0.3788(3) 0.65384(18) 0.0075(6) Uani 1 1 d . . . . .
Na6 Na 1.2044(2) 0.28243(18) 0.51021(12) 0.0149(4) Uani 1 1 d . . . . .
O14 O 0.4711(3) 0.3735(3) 0.90076(18) 0.0077(6) Uani 1 1 d . . . . .
Na7 Na 0.68592(19) 0.10213(17) 0.26733(12) 0.0120(4) Uani 1 1 d . . . . .
O15 O 0.8796(3) 0.1652(3) 0.57706(18) 0.0085(6) Uani 1 1 d . . . . .
O16 O 0.9463(3) -0.0317(3) 0.76389(18) 0.0081(6) Uani 1 1 d . . . . .
O17 O 0.9403(3) 0.1712(3) 0.74801(18) 0.0078(6) Uani 1 1 d . . . . .
Na8 Na 0.80047(19) 0.56979(18) 0.87891(12) 0.0136(4) Uani 1 1 d . . . . .
O18 O 0.5934(3) -0.1741(3) 0.7839(2) 0.0095(6) Uani 1 1 d . . . . .
O19 O 0.8172(3) -0.1417(3) 0.71775(19) 0.0091(6) Uani 1 1 d . . . . .
O20 O 0.9689(3) 0.5491(3) 0.9138(2) 0.0163(7) Uani 1 1 d . . . . .
O21 O 1.0171(3) 0.0717(3) 0.64109(18) 0.0084(6) Uani 1 1 d . . . . .
Na9 Na 0.56448(19) 0.10331(18) 0.00949(12) 0.0139(4) Uani 1 1 d . . . . .
O22 O 0.6641(3) 0.1534(3) 0.63355(18) 0.0072(6) Uani 1 1 d . . . . .
O23 O 0.6036(3) 0.3653(3) 0.66276(17) 0.0071(6) Uani 1 1 d . . . . .
O24 O 0.2702(3) 0.3904(3) 0.88669(19) 0.0088(6) Uani 1 1 d . . . . .
O25 O 0.4317(3) 0.3770(3) 0.77783(17) 0.0059(5) Uani 1 1 d . . . . .
O26 O 0.4093(3) 0.5437(3) 0.83697(18) 0.0076(6) Uani 1 1 d . . . . .
O27 O 0.8699(3) 0.0711(3) 0.88378(19) 0.0105(6) Uani 1 1 d . . . . .
O28 O 0.8521(3) 0.4321(3) 0.8097(2) 0.0132(7) Uani 1 1 d . . . . .
O29 O 0.7967(3) 0.2094(3) 0.1735(2) 0.0137(7) Uani 1 1 d . . . . .
O30 O 0.8162(3) 0.4871(3) 0.6532(2) 0.0140(7) Uani 1 1 d . . . . .
O31 O 0.4544(3) 0.1996(3) 0.71433(17) 0.0070(5) Uani 1 1 d . . . . .
O32 O 0.7657(3) -0.1277(3) 0.4188(2) 0.0111(6) Uani 1 1 d . . . . .
O33 O 0.7321(3) 0.1488(3) 0.3634(2) 0.0126(7) Uani 1 1 d . . . . .
O34 O 0.3247(3) 0.2024(3) 0.96070(18) 0.0096(6) Uani 1 1 d . . . . .
O35 O 0.1909(3) 0.5766(3) 0.8287(2) 0.0101(6) Uani 1 1 d . . . . .
O36 O 0.5178(3) 0.3883(3) 1.02716(19) 0.0123(7) Uani 1 1 d . . . . .
O1A O 1.3370(4) 0.2371(3) 0.4086(2) 0.0191(8) Uani 1 1 d . . . . .
O37 O 1.3153(4) 0.6526(4) 0.5914(3) 0.0242(10) Uani 1 1 d . . . . .
O38 O 1.1059(3) 0.4499(3) 0.67026(19) 0.0117(6) Uani 1 1 d . . . . .
O39 O 0.5715(3) 0.2051(3) 0.0932(2) 0.0140(7) Uani 1 1 d . . . . .
O40 O 1.0205(3) 0.2979(3) 0.8239(2) 0.0115(6) Uani 1 1 d . . . . .
O41 O 1.0544(3) 0.3543(4) 0.9638(2) 0.0181(8) Uani 1 1 d . . . . .
O42 O 0.8421(3) -0.0172(3) 0.2402(2) 0.0133(7) Uani 1 1 d . . . . .
O43 O 1.2273(4) 0.6483(3) 0.4600(2) 0.0167(8) Uani 1 1 d . . . . .
O44 O 1.0709(3) 0.2027(3) 0.4754(2) 0.0119(6) Uani 1 1 d . . . . .
O45 O 0.7212(3) 0.4957(3) 0.9978(2) 0.0141(7) Uani 1 1 d . . . . .
O46 O 1.3135(3) 0.4079(3) 0.5388(2) 0.0125(7) Uani 1 1 d . . . . .
O47 O 0.8003(3) 0.6559(3) 0.7622(2) 0.0165(8) Uani 1 1 d . . . . .
O48 O 0.4796(3) 0.1183(3) 0.4785(2) 0.0140(7) Uani 1 1 d . . . . .
O49 O 1.0278(3) 0.6579(3) 0.6026(2) 0.0145(7) Uani 1 1 d . . . . .
O50 O 0.4533(3) -0.0210(3) 0.08206(19) 0.0124(7) Uani 1 1 d . . . . .
O51 O 0.7646(3) 0.7453(3) 0.9061(2) 0.0146(7) Uani 1 1 d . . . . .
O52 O 1.1129(3) 0.0963(3) 0.8884(2) 0.0145(7) Uani 1 1 d . . . . .
O53 O 0.6230(3) 0.5397(3) 0.85771(19) 0.0098(6) Uani 1 1 d . . . . .
O54 O 0.6367(3) 0.0094(3) 0.1806(2) 0.0114(6) Uani 1 1 d . . . . .
O55 O 0.7275(3) 0.0170(3) 0.0109(2) 0.0138(7) Uani 1 1 d . . . . .
O56 O 0.2429(3) 0.2134(3) 0.69902(19) 0.0102(6) Uani 1 1 d . . . . .
O57 O 0.5538(3) -0.0153(3) 0.3478(2) 0.0112(6) Uani 1 1 d . . . . .
O58 O 0.5455(3) 0.5467(3) 0.59359(19) 0.0103(6) Uani 1 1 d . . . . .
O59 O 0.8012(3) 0.2796(3) 0.9911(2) 0.0148(7) Uani 1 1 d . . . . .
O60 O 0.5541(4) 0.2420(3) 0.2847(2) 0.0184(8) Uani 1 1 d . . . . .
O61 O 0.9423(4) 0.0999(3) 1.0422(2) 0.0178(8) Uani 1 1 d . . . . .
O62 O 1.0442(3) -0.1469(3) 0.6535(2) 0.0122(7) Uani 1 1 d . . . . .
O63 O 0.8025(3) 0.2719(2) 0.68316(18) 0.0072(6) Uani 1 1 d . . . . .
O64 O 1.0258(3) 0.2902(3) 0.61828(19) 0.0108(6) Uani 1 1 d . . . . .
O65 O 0.5885(3) 0.0408(3) 0.76435(18) 0.0084(6) Uani 1 1 d . . . . .
O66 O 0.7397(3) 0.0517(3) 0.51882(19) 0.0112(6) Uani 1 1 d . . . . .
O67 O 0.6456(3) 0.2412(3) -0.0705(2) 0.0119(6) Uani 1 1 d . . . . .
O68 O 0.9810(4) -0.1818(4) 0.8579(3) 0.0250(10) Uani 1 1 d . . . . .
O69 O 1.1091(3) 0.4413(3) 0.4879(2) 0.0165(7) Uani 1 1 d . . . . .
O70 O 0.5444(4) 0.2639(4) 0.5458(2) 0.0199(8) Uani 1 1 d . . . . .

loop_
_atom_site_aniso_label
_atom_site_aniso_U_11
_atom_site_aniso_U_22
_atom_site_aniso_U_33
_atom_site_aniso_U_23
_atom_site_aniso_U_13
_atom_site_aniso_U_12
W1 0.00536(7) 0.00652(7) 0.00662(7) -0.00148(5) -0.00141(6) 0.00054(5)
W2 0.00549(7) 0.00564(7) 0.00532(7) -0.00016(5) -0.00120(5) -0.00043(5)
W3 0.00519(7) 0.00590(7) 0.00566(7) -0.00090(5) -0.00090(5) 0.00036(5)
W4 0.00536(7) 0.00629(7) 0.00411(7) -0.00041(5) -0.00062(5) -0.00086(5)
W5 0.00524(7) 0.00604(7) 0.00435(7) -0.00114(5) -0.00103(5) -0.00033(5)
W6 0.00617(7) 0.00593(7) 0.00386(7) 0.00047(5) -0.00101(5) -0.00017(5)
W7 0.00570(7) 0.00683(7) 0.00384(7) -0.00019(5) -0.00148(5) -0.00009(5)
W8 0.00562(7) 0.00594(7) 0.00456(7) -0.00071(5) -0.00164(5) -0.00031(5)
W9 0.00593(7) 0.00597(7) 0.00343(7) -0.00013(5) -0.00037(5) -0.00035(5)
W10 0.00590(7) 0.00710(7) 0.00407(7) -0.00128(5) -0.00133(5) -0.00008(5)
Lu1 0.00554(7) 0.00607(7) 0.00358(7) -0.00039(5) -0.00096(6) 0.00007(5)
Na1 0.0098(9) 0.0122(9) 0.0099(9) -0.0009(7) -0.0024(7) -0.0010(7)
Na2 0.0144(10) 0.0176(10) 0.0090(9) -0.0013(8) -0.0030(8) -0.0013(8)
O1 0.0078(14) 0.0103(14) 0.0072(14) -0.0008(11) -0.0001(12) -0.0029(11)
Na3 0.0123(10) 0.0155(10) 0.0088(9) 0.0020(8) -0.0002(8) 0.0005(8)
Na4 0.0100(9) 0.0131(9) 0.0079(9) -0.0018(7) -0.0011(7) 0.0001(7)
O2 0.0090(14) 0.0096(14) 0.0065(14) 0.0028(11) -0.0011(12) -0.0015(11)
O3 0.0080(14) 0.0074(13) 0.0066(14) -0.0015(11) -0.0008(11) 0.0005(11)
O4 0.0068(13) 0.0070(13) 0.0042(13) -0.0018(10) 0.0004(11) 0.0001(10)
O5 0.0081(14) 0.0090(14) 0.0071(14) -0.0014(11) -0.0045(11) -0.0006(11)
O6 0.040(3) 0.016(2) 0.041(3) -0.0043(19) -0.029(3) 0.0028(19)
Na5 0.0131(10) 0.0161(10) 0.0108(10) -0.0001(8) -0.0015(8) 0.0007(8)
O7 0.0059(13) 0.0085(13) 0.0063(14) -0.0009(11) 0.0000(11) 0.0003(11)
O8 0.0100(14) 0.0086(14) 0.0059(14) -0.0001(11) -0.0026(12) 0.0003(11)
O9 0.0061(13) 0.0094(14) 0.0061(14) -0.0012(11) -0.0012(11) 0.0002(11)
O10 0.0062(13) 0.0088(14) 0.0053(13) -0.0003(11) 0.0010(11) -0.0019(11)
O11 0.0045(13) 0.0093(14) 0.0084(14) -0.0024(11) -0.0013(11) -0.0003(11)
O12 0.0091(14) 0.0107(14) 0.0069(14) -0.0033(11) -0.0016(12) 0.0013(11)
O13 0.0072(14) 0.0091(14) 0.0068(14) -0.0024(11) -0.0028(11) 0.0024(11)
Na6 0.0188(11) 0.0142(10) 0.0134(10) -0.0022(8) -0.0070(9) -0.0016(8)
O14 0.0095(14) 0.0079(13) 0.0060(14) -0.0010(11) -0.0025(11) -0.0007(11)
Na7 0.0129(9) 0.0131(9) 0.0094(9) -0.0010(7) -0.0021(8) -0.0016(7)
O15 0.0100(14) 0.0091(14) 0.0067(14) -0.0020(11) -0.0021(12) -0.0001(11)
O16 0.0062(13) 0.0122(15) 0.0059(14) 0.0009(11) -0.0026(11) 0.0007(11)
O17 0.0082(14) 0.0083(14) 0.0068(14) 0.0012(11) -0.0025(11) -0.0031(11)
Na8 0.0131(10) 0.0158(10) 0.0124(10) -0.0038(8) -0.0036(8) 0.0007(8)
O18 0.0088(14) 0.0068(13) 0.0125(16) -0.0009(12) -0.0025(12) -0.0001(11)
O19 0.0087(14) 0.0074(14) 0.0104(15) 0.0010(11) -0.0022(12) -0.0009(11)
O20 0.0126(17) 0.0217(19) 0.0127(18) -0.0005(15) -0.0009(14) -0.0005(14)
O21 0.0071(14) 0.0107(14) 0.0070(14) -0.0025(11) -0.0004(11) -0.0010(11)
Na9 0.0165(10) 0.0151(10) 0.0085(9) 0.0010(8) -0.0013(8) -0.0045(8)
O22 0.0082(14) 0.0076(13) 0.0067(14) -0.0008(11) -0.0034(11) 0.0012(11)
O23 0.0063(13) 0.0099(14) 0.0044(13) -0.0003(11) -0.0005(11) 0.0000(11)
O24 0.0074(14) 0.0097(14) 0.0087(15) -0.0015(12) -0.0007(12) -0.0012(11)
O25 0.0060(13) 0.0065(13) 0.0049(13) -0.0014(10) -0.0005(11) 0.0003(10)
O26 0.0062(13) 0.0083(14) 0.0078(14) -0.0014(11) -0.0005(11) -0.0004(11)
O27 0.0091(15) 0.0149(16) 0.0089(15) -0.0031(12) -0.0043(12) 0.0006(12)
O28 0.0132(16) 0.0097(15) 0.0167(18) 0.0002(13) -0.0052(14) 0.0019(12)
O29 0.0169(18) 0.0118(16) 0.0112(17) 0.0010(13) -0.0026(14) -0.0023(13)
O30 0.0151(17) 0.0140(16) 0.0131(17) 0.0000(13) -0.0046(14) -0.0020(13)
O31 0.0095(14) 0.0055(13) 0.0052(13) -0.0013(10) -0.0006(11) 0.0021(11)
O32 0.0091(15) 0.0132(16) 0.0111(16) -0.0056(13) -0.0013(13) 0.0006(12)
O33 0.0121(16) 0.0121(16) 0.0135(17) -0.0014(13) -0.0030(13) -0.0019(13)
O34 0.0136(16) 0.0092(14) 0.0031(13) 0.0032(11) 0.0013(12) -0.0023(12)
O35 0.0082(14) 0.0078(14) 0.0125(16) -0.0023(12) 0.0004(12) 0.0024(11)
O36 0.0152(17) 0.0141(16) 0.0076(15) -0.0030(13) -0.0028(13) 0.0025(13)
O1A 0.0180(19) 0.0197(19) 0.018(2) -0.0033(16) -0.0013(16) -0.0047(15)
O37 0.025(2) 0.021(2) 0.035(3) -0.0088(19) -0.019(2) 0.0061(17)
O38 0.0150(17) 0.0115(15) 0.0089(15) -0.0030(12) -0.0030(13) -0.0008(13)
O39 0.0158(17) 0.0139(16) 0.0091(16) 0.0002(13) 0.0017(13) 0.0008(13)
O40 0.0137(16) 0.0115(15) 0.0094(16) -0.0010(12) -0.0029(13) -0.0017(12)
O41 0.0128(17) 0.025(2) 0.0157(19) -0.0055(16) -0.0010(15) -0.0044(15)
O42 0.0106(16) 0.0126(16) 0.0171(18) -0.0007(13) -0.0050(14) -0.0017(13)
O43 0.0193(19) 0.0194(19) 0.0098(17) 0.0015(14) -0.0024(15) 0.0018(15)
O44 0.0134(16) 0.0112(15) 0.0102(16) -0.0035(12) -0.0006(13) -0.0020(12)
O45 0.0169(18) 0.0153(17) 0.0103(16) -0.0030(13) -0.0033(14) 0.0001(14)
O46 0.0090(15) 0.0176(17) 0.0096(16) 0.0012(13) -0.0014(13) -0.0002(13)
O47 0.0147(17) 0.0122(16) 0.0175(19) 0.0033(14) 0.0023(15) 0.0016(13)
O48 0.0135(17) 0.0137(16) 0.0143(18) -0.0038(14) -0.0024(14) 0.0021(13)
O49 0.0155(17) 0.0135(16) 0.0139(18) -0.0031(14) -0.0025(14) 0.0025(13)
O50 0.0157(17) 0.0122(16) 0.0077(15) 0.0029(12) -0.0021(13) -0.0019(13)
O51 0.0183(18) 0.0150(17) 0.0101(16) -0.0026(13) -0.0030(14) 0.0033(14)
O52 0.0133(17) 0.0151(17) 0.0137(17) 0.0014(14) -0.0023(14) -0.0046(13)
O53 0.0097(15) 0.0101(14) 0.0105(15) -0.0032(12) -0.0031(12) -0.0010(12)
O54 0.0095(15) 0.0129(15) 0.0110(16) 0.0008(13) -0.0022(13) -0.0014(12)
O55 0.0165(17) 0.0142(16) 0.0087(16) -0.0004(13) 0.0003(14) -0.0034(14)
O56 0.0099(15) 0.0118(15) 0.0097(15) -0.0021(12) -0.0039(12) -0.0005(12)
O57 0.0099(15) 0.0110(15) 0.0130(16) -0.0033(13) -0.0024(13) -0.0021(12)
O58 0.0125(15) 0.0085(14) 0.0088(15) 0.0031(12) -0.0028(13) -0.0008(12)
O59 0.0138(17) 0.0188(18) 0.0123(17) -0.0010(14) -0.0049(14) 0.0030(14)
O60 0.0193(19) 0.0118(17) 0.027(2) 0.0018(15) -0.0121(18) -0.0023(14)
O61 0.0191(19) 0.0188(19) 0.0131(18) 0.0049(15) -0.0033(15) 0.0022(15)
O62 0.0071(14) 0.0127(16) 0.0177(18) -0.0052(13) -0.0038(13) 0.0031(12)
O63 0.0103(14) 0.0030(12) 0.0084(14) -0.0001(11) -0.0031(12) 0.0002(10)
O64 0.0106(15) 0.0155(16) 0.0056(14) 0.0008(12) -0.0019(12) -0.0013(12)
O65 0.0092(14) 0.0084(14) 0.0076(14) -0.0008(11) -0.0022(12) -0.0014(11)
O66 0.0105(15) 0.0161(16) 0.0080(15) -0.0050(13) -0.0025(12) -0.0015(13)
O67 0.0151(17) 0.0094(15) 0.0114(16) 0.0003(12) -0.0048(14) 0.0014(12)
O68 0.018(2) 0.021(2) 0.031(3) 0.0165(19) -0.0072(19) 0.0002(16)
O69 0.0141(17) 0.0159(18) 0.019(2) -0.0021(15) -0.0041(15) 0.0007(14)
O70 0.0170(19) 0.025(2) 0.021(2) -0.0113(17) -0.0073(17) 0.0043(16)

loop_
_atom_type_symbol
_atom_type_description
_atom_type_scat_dispersion_real
_atom_type_scat_dispersion_imag
_atom_type_scat_source
Lu Lu -0.4720 5.8584 'International Tables Vol C Tables 4.2.6.8 and 6.1.1.4'
Na Na 0.0362 0.0249 'International Tables Vol C Tables 4.2.6.8 and 6.1.1.4'
O O 0.0106 0.0060 'International Tables Vol C Tables 4.2.6.8 and 6.1.1.4'
W W -0.8490 6.8722 'International Tables Vol C Tables 4.2.6.8 and 6.1.1.4'

loop_
_geom_angle_atom_site_label_1
_geom_angle_atom_site_label_2
_geom_angle_atom_site_label_3
_geom_angle
_geom_angle_site_symmetry_1
_geom_angle_site_symmetry_3
_geom_angle_publ_flag
O12 W1 O4 77.76(14) . . ?
O12 W1 O16 153.82(15) . . ?
O12 W1 O19 87.47(16) . . ?
O16 W1 O4 76.09(13) . . ?
O19 W1 O4 76.28(14) . . ?
O19 W1 O16 85.30(15) . . ?
O21 W1 O4 77.65(14) . . ?
O21 W1 O12 89.16(15) . . ?
O21 W1 O16 86.39(15) . . ?
O21 W1 O19 153.85(15) . . ?
O62 W1 O4 176.93(16) . . ?
O62 W1 O12 104.77(17) . . ?
O62 W1 O16 101.33(17) . . ?
O62 W1 O19 101.96(17) . . ?
O62 W1 O21 103.97(17) . . ?
O2 W2 O4 77.54(13) . . ?
O2 W2 O19 83.44(15) . . ?
O5 W2 O2 155.72(15) . . ?
O5 W2 O4 78.84(13) . . ?
O5 W2 O19 84.61(15) . . ?
O18 W2 O2 100.70(16) . . ?
O18 W2 O4 171.80(15) . . ?
O18 W2 O5 101.88(16) . . ?
O18 W2 O19 98.20(16) . . ?
O18 W2 O65 104.19(16) . . ?
O19 W2 O4 73.68(13) . . ?
O65 W2 O2 91.51(15) . . ?
O65 W2 O4 83.91(14) . . ?
O65 W2 O5 91.54(15) . . ?
O65 W2 O19 157.59(15) . . ?
O8 W3 O9 87.46(15) . . ?
O8 W3 O24 154.87(15) . . ?
O8 W3 O25 77.52(14) . . ?
O9 W3 O24 86.49(15) . . ?
O9 W3 O25 76.98(13) . . ?
O24 W3 O25 77.35(14) . . ?
O26 W3 O8 88.06(15) . . ?
O26 W3 O9 154.45(15) . . ?
O26 W3 O24 86.98(15) . . ?
O26 W3 O25 77.49(13) . . ?
O35 W3 O8 103.42(17) . . ?
O35 W3 O9 101.61(16) . . ?
O35 W3 O24 101.69(17) . . ?
O35 W3 O25 178.30(14) . . ?
O35 W3 O26 103.90(16) . . ?
O15 W4 O4 77.70(13) . . ?
O15 W4 O21 83.39(14) . . ?
O17 W4 O4 77.70(13) . . ?
O17 W4 O15 154.44(15) . . ?
O17 W4 O21 83.11(15) . . ?
O21 W4 O4 73.51(13) . . ?
O63 W4 O4 84.20(14) . . ?
O63 W4 O15 91.52(15) . . ?
O63 W4 O17 92.80(16) . . ?
O63 W4 O21 157.71(15) . . ?
O64 W4 O4 170.57(15) . . ?
O64 W4 O15 101.36(16) . . ?
O64 W4 O17 101.77(15) . . ?
O64 W4 O21 97.06(16) . . ?
O64 W4 O63 105.23(17) . . ?
O10 W5 O14 155.36(14) . . ?
O10 W5 O25 78.82(13) . . ?
O10 W5 O26 84.09(15) . . ?
O11 W5 O10 91.90(16) . . ?
O11 W5 O14 91.62(15) . . ?
O11 W5 O25 83.72(13) . . ?
O11 W5 O26 156.68(14) . . ?
O14 W5 O25 77.35(13) . . ?
O14 W5 O26 83.08(14) . . ?
O26 W5 O25 72.96(13) . . ?
O53 W5 O10 103.08(16) . . ?
O53 W5 O11 104.48(16) . . ?
O53 W5 O14 99.61(16) . . ?
O53 W5 O25 171.43(15) . . ?
O53 W5 O26 98.80(16) . . ?
O8 W6 O25 73.09(13) . . ?
O10 W6 O8 83.55(14) . . ?
O10 W6 O13 154.13(15) . . ?
O10 W6 O25 78.15(13) . . ?
O13 W6 O8 82.81(14) . . ?
O13 W6 O25 76.89(13) . . ?
O23 W6 O8 156.58(15) . . ?
O23 W6 O10 92.56(15) . . ?
O23 W6 O13 91.30(15) . . ?
O23 W6 O25 83.50(14) . . ?
O58 W6 O8 98.01(16) . . ?
O58 W6 O10 102.40(16) . . ?
O58 W6 O13 101.20(16) . . ?
O58 W6 O23 105.38(17) . . ?
O58 W6 O25 171.02(15) . . ?
O2 W7 O4 77.83(13) . . ?
O2 W7 O16 83.61(15) . . ?
O3 W7 O2 91.15(15) . . ?
O3 W7 O4 82.50(14) . . ?
O3 W7 O16 156.45(15) . . ?
O3 W7 O17 92.29(16) . . ?
O16 W7 O4 73.95(13) . . ?
O17 W7 O2 155.01(15) . . ?
O17 W7 O4 78.11(13) . . ?
O17 W7 O16 83.40(15) . . ?
O27 W7 O2 102.26(16) . . ?
O27 W7 O3 104.00(17) . . ?
O27 W7 O4 173.48(15) . . ?
O27 W7 O16 99.55(16) . . ?
O27 W7 O17 100.89(16) . . ?
O1 W8 O9 83.08(15) . . ?
O1 W8 O25 77.36(13) . . ?
O9 W8 O25 73.80(13) . . ?
O13 W8 O1 155.12(14) . . ?
O13 W8 O9 84.60(14) . . ?
O13 W8 O25 78.47(13) . . ?
O31 W8 O1 91.05(15) . . ?
O31 W8 O9 158.16(14) . . ?
O31 W8 O13 92.43(15) . . ?
O31 W8 O25 84.40(14) . . ?
O56 W8 O1 101.10(16) . . ?
O56 W8 O9 96.80(16) . . ?
O56 W8 O13 101.77(16) . . ?
O56 W8 O25 170.56(15) . . ?
O56 W8 O31 104.98(17) . . ?
O1 W9 O14 154.59(15) . . ?
O1 W9 O24 84.14(15) . . ?
O1 W9 O25 77.34(13) . . ?
O7 W9 O1 91.02(15) . . ?
O7 W9 O14 91.73(15) . . ?
O7 W9 O24 156.99(15) . . ?
O7 W9 O25 83.15(14) . . ?
O14 W9 O24 83.52(14) . . ?
O14 W9 O25 77.92(13) . . ?
O24 W9 O25 73.84(13) . . ?
O34 W9 O1 101.70(16) . . ?
O34 W9 O7 103.49(17) . . ?
O34 W9 O14 102.19(16) . . ?
O34 W9 O24 99.52(16) . . ?
O34 W9 O25 173.34(15) . . ?
O5 W10 O4 77.06(13) . . ?
O5 W10 O12 82.83(15) . . ?
O5 W10 O15 152.49(14) . . ?
O12 W10 O4 72.63(13) . . ?
O15 W10 O4 76.20(13) . . ?
O15 W10 O12 83.19(15) . . ?
O22 W10 O4 82.82(13) . . ?
O22 W10 O5 92.00(15) . . ?
O22 W10 O12 155.45(15) . . ?
O22 W10 O15 90.96(15) . . ?
O66 W10 O4 172.82(15) . . ?
O66 W10 O5 101.34(16) . . ?
O66 W10 O12 100.27(16) . . ?
O66 W10 O15 104.40(16) . . ?
O66 W10 O22 104.28(17) . . ?
O3 Lu1 O7 77.19(12) . . ?
O3 Lu1 O11 75.80(12) . . ?
O3 Lu1 O23 140.47(12) . . ?
O3 Lu1 O31 143.13(12) . . ?
O3 Lu1 O63 73.75(12) . . ?
O3 Lu1 O65 73.91(12) . . ?
O7 Lu1 O11 73.77(12) . . ?
O7 Lu1 O23 115.47(12) . . ?
O7 Lu1 O31 73.41(12) . . ?
O7 Lu1 O65 73.91(12) . . ?
O22 Lu1 O3 117.32(12) . . ?
O22 Lu1 O7 139.58(12) . . ?
O22 Lu1 O11 144.21(12) . . ?
O22 Lu1 O23 78.44(12) . . ?
O22 Lu1 O31 75.08(12) . . ?
O22 Lu1 O63 75.21(12) . . ?
O22 Lu1 O65 74.81(12) . . ?
O23 Lu1 O11 72.89(12) . . ?
O23 Lu1 O31 73.82(12) . . ?
O31 Lu1 O11 115.60(12) . . ?
O63 Lu1 O7 143.20(12) . . ?
O63 Lu1 O11 77.56(12) . . ?
O63 Lu1 O23 76.42(12) . . ?
O63 Lu1 O31 141.32(12) . . ?
O63 Lu1 O65 117.82(12) . . ?
O65 Lu1 O11 139.59(12) . . ?
O65 Lu1 O23 144.42(12) . . ?
O65 Lu1 O31 76.92(12) . . ?
O6 Na1 Na3 84.32(17) . . ?
O6 Na1 Na8 73.17(17) . . ?
O6 Na1 O28 102.11(19) . . ?
O6 Na1 O30 164.04(18) . . ?
O6 Na1 O38 85.41(17) . . ?
O6 Na1 O47 82.01(19) . . ?
O6 Na1 O49 79.82(18) . . ?
Na8 Na1 Na3 155.02(8) . . ?
O28 Na1 Na3 137.61(13) . . ?
O28 Na1 Na8 42.51(11) . . ?
O30 Na1 Na3 96.53(13) . . ?
O30 Na1 Na8 108.11(13) . . ?
O30 Na1 O28 88.05(15) . . ?
O30 Na1 O38 105.53(16) . . ?
O30 Na1 O47 87.97(17) . . ?
O30 Na1 O49 90.28(16) . . ?
O38 Na1 Na3 40.08(10) . . ?
O38 Na1 Na8 125.10(12) . . ?
O38 Na1 O28 98.10(15) . . ?
O47 Na1 Na3 142.99(13) . . ?
O47 Na1 Na8 45.13(12) . . ?
O47 Na1 O28 79.06(15) . . ?
O47 Na1 O38 166.17(17) . . ?
O47 Na1 O49 102.23(16) . . ?
O49 Na1 Na3 41.30(11) . . ?
O49 Na1 Na8 139.48(13) . . ?
O49 Na1 O28 177.85(17) . . ?
O49 Na1 O38 81.05(15) . . ?
Na7 Na2 Na5 141.46(9) . 1_554 ?
Na9 Na2 Na5 96.85(8) . 1_554 ?
Na9 Na2 Na7 121.69(9) . . ?
O29 Na2 Na5 103.82(13) . 1_554 ?
O29 Na2 Na7 41.92(11) . . ?
O29 Na2 Na9 148.60(15) . . ?
O29 Na2 O39 102.72(17) . . ?
O29 Na2 O54 86.64(15) . . ?
O29 Na2 O55 162.21(18) . . ?
O29 Na2 O59 99.96(16) . 1_554 ?
O29 Na2 O61 86.42(16) . 1_554 ?
O39 Na2 Na5 119.44(13) . 1_554 ?
O39 Na2 Na7 90.50(12) . . ?
O39 Na2 Na9 46.01(11) . . ?
O39 Na2 O54 81.16(15) . . ?
O39 Na2 O55 92.32(16) . . ?
O39 Na2 O59 81.84(15) . 1_554 ?
O39 Na2 O61 159.75(17) . 1_554 ?
O54 Na2 Na5 153.01(13) . 1_554 ?
O54 Na2 Na7 44.84(10) . . ?
O54 Na2 Na9 85.41(11) . . ?
O54 Na2 O59 162.75(16) . 1_554 ?
O55 Na2 Na5 76.21(12) . 1_554 ?
O55 Na2 Na7 129.90(13) . . ?
O55 Na2 Na9 46.65(12) . . ?
O55 Na2 O54 86.34(15) . . ?
O55 Na2 O59 91.45(15) . 1_554 ?
O55 Na2 O61 82.44(16) . 1_554 ?
O59 Na2 Na5 40.51(11) 1_554 1_554 ?
O59 Na2 Na7 138.35(13) 1_554 . ?
O59 Na2 Na9 80.69(12) 1_554 . ?
O61 Na2 Na5 40.32(11) 1_554 1_554 ?
O61 Na2 Na7 107.89(13) 1_554 . ?
O61 Na2 Na9 123.96(14) 1_554 . ?
O61 Na2 O54 117.78(16) 1_554 . ?
O61 Na2 O59 78.77(15) 1_554 1_554 ?
W9 O1 W8 113.70(17) . . ?
Na1 Na3 Na6 107.32(8) . . ?
O37 Na3 Na1 103.86(15) . . ?
O37 Na3 Na6 130.13(14) . . ?
O37 Na3 O69 155.96(19) . . ?
O38 Na3 Na1 41.10(11) . . ?
O38 Na3 Na6 80.48(11) . . ?
O38 Na3 O37 99.72(18) . . ?
O38 Na3 O46 86.92(15) . . ?
O38 Na3 O49 82.04(15) . . ?
O38 Na3 O69 99.43(16) . . ?
O43 Na3 Na1 130.75(14) . . ?
O43 Na3 Na6 102.56(14) . . ?
O43 Na3 O37 84.51(18) . . ?
O43 Na3 O38 171.45(19) . . ?
O43 Na3 O46 100.53(17) . . ?
O43 Na3 O49 90.22(17) . . ?
O43 Na3 O69 78.54(16) . . ?
O46 Na3 Na1 127.26(12) . . ?
O46 Na3 Na6 39.37(10) . . ?
O46 Na3 O37 90.78(16) . . ?
O46 Na3 O69 75.88(15) . . ?
O49 Na3 Na1 41.27(11) . . ?
O49 Na3 Na6 133.61(13) . . ?
O49 Na3 O37 95.03(17) . . ?
O49 Na3 O46 168.24(17) . . ?
O49 Na3 O69 101.91(16) . . ?
O69 Na3 Na1 100.12(12) . . ?
O69 Na3 Na6 40.55(11) . . ?
Na7 Na4 Na4 123.92(10) . 2_656 ?
O32 Na4 Na4 127.10(14) . 2_656 ?
O32 Na4 Na7 92.02(12) . . ?
O32 Na4 O57 94.50(14) . . ?
O32 Na4 O66 83.53(14) . . ?
O33 Na4 Na4 133.02(15) . 2_656 ?
O33 Na4 Na7 41.68(10) . . ?
O33 Na4 O32 99.83(15) . . ?
O33 Na4 O48 91.61(16) . . ?
O33 Na4 O57 84.24(14) . . ?
O33 Na4 O66 85.91(15) . . ?
O48 Na4 Na4 41.59(10) 2_656 2_656 ?
O48 Na4 Na4 41.42(11) . 2_656 ?
O48 Na4 Na7 137.69(13) 2_656 . ?
O48 Na4 Na7 95.59(13) . . ?
O48 Na4 O32 85.52(15) 2_656 . ?
O48 Na4 O32 168.46(17) . . ?
O48 Na4 O33 174.53(17) 2_656 . ?
O48 Na4 O48 83.01(16) 2_656 . ?
O48 Na4 O57 85.10(15) . . ?
O48 Na4 O57 94.30(15) 2_656 . ?
O48 Na4 O66 95.86(15) 2_656 . ?
O48 Na4 O66 98.89(15) . . ?
O57 Na4 Na4 89.59(12) . 2_656 ?
O57 Na4 Na7 43.71(10) . . ?
O66 Na4 Na4 99.87(13) . 2_656 ?
O66 Na4 Na7 125.88(12) . . ?
O66 Na4 O57 169.47(16) . . ?
W7 O2 W2 112.92(17) . . ?
W7 O3 Lu1 132.67(18) . . ?
W1 O4 W2 94.04(12) . . ?
W1 O4 W4 93.37(12) . . ?
W1 O4 W7 95.08(13) . . ?
W1 O4 W10 92.61(12) . . ?
W2 O4 W4 172.55(17) . . ?
W2 O4 W10 89.08(11) . . ?
W4 O4 W10 89.76(12) . . ?
W7 O4 W2 90.76(12) . . ?
W7 O4 W4 89.40(11) . . ?
W7 O4 W10 172.30(17) . . ?
W2 O5 W10 113.97(16) . . ?
O27 Na5 Na2 82.88(11) . 1_556 ?
O40 Na5 Na2 145.77(13) . 1_556 ?
O40 Na5 O27 86.16(14) . . ?
O40 Na5 O41 82.50(16) . . ?
O41 Na5 Na2 103.98(13) . 1_556 ?
O41 Na5 O27 167.69(17) . . ?
O52 Na5 Na2 125.82(13) . 1_556 ?
O52 Na5 O27 76.77(14) . . ?
O52 Na5 O40 82.36(15) . . ?
O52 Na5 O41 106.28(17) . . ?
O59 Na5 Na2 43.60(12) . 1_556 ?
O59 Na5 O27 92.53(15) . . ?
O59 Na5 O40 105.03(16) . . ?
O59 Na5 O41 85.85(16) . . ?
O59 Na5 O52 166.72(18) . . ?
O61 Na5 Na2 42.58(12) . 1_556 ?
O61 Na5 O27 93.04(16) . . ?
O61 Na5 O40 171.04(18) . . ?
O61 Na5 O41 98.91(18) . . ?
O61 Na5 O52 88.76(16) . . ?
O61 Na5 O59 83.92(17) . . ?
W9 O7 Lu1 133.25(18) . . ?
W3 O8 W6 115.60(17) . . ?
W3 O9 W8 114.53(16) . . ?
W5 O10 W6 113.31(16) . . ?
W5 O11 Lu1 132.45(17) . . ?
W1 O12 W10 116.98(18) . . ?
W8 O13 W6 113.72(17) . . ?
O32 Na6 Na3 124.86(12) 2_756 . ?
O32 Na6 O1A 94.02(16) 2_756 . ?
O32 Na6 O64 80.77(14) 2_756 . ?
O32 Na6 O69 153.28(18) 2_756 . ?
O1A Na6 Na3 123.11(14) . . ?
O1A Na6 O64 164.68(16) . . ?
O1A Na6 O69 112.46(18) . . ?
O44 Na6 Na3 124.06(13) . . ?
O44 Na6 O32 92.59(15) . 2_756 ?
O44 Na6 O1A 88.44(16) . . ?
O44 Na6 O46 163.49(18) . . ?
O44 Na6 O64 77.49(14) . . ?
O44 Na6 O69 84.97(16) . . ?
O46 Na6 Na3 40.45(11) . . ?
O46 Na6 O32 102.23(15) . 2_756 ?
O46 Na6 O1A 97.61(16) . . ?
O46 Na6 O64 97.57(15) . . ?
O46 Na6 O69 78.53(15) . . ?
O64 Na6 Na3 70.82(10) . . ?
O69 Na6 Na3 42.32(11) . . ?
O69 Na6 O64 72.71(15) . . ?
W9 O14 W5 113.56(17) . . ?
Na4 Na7 Na2 167.20(9) . . ?
O29 Na7 Na2 41.20(11) . . ?
O29 Na7 Na4 146.58(13) . . ?
O29 Na7 O42 82.67(15) . . ?
O29 Na7 O54 86.05(15) . . ?
O29 Na7 O57 168.97(17) . . ?
O29 Na7 O60 88.68(16) . . ?
O33 Na7 Na2 145.72(13) . . ?
O33 Na7 Na4 42.75(11) . . ?
O33 Na7 O29 104.78(16) . . ?
O33 Na7 O42 93.21(15) . . ?
O33 Na7 O54 165.95(17) . . ?
O33 Na7 O57 86.01(15) . . ?
O33 Na7 O60 85.34(16) . . ?
O42 Na7 Na2 80.17(12) . . ?
O42 Na7 Na4 90.49(12) . . ?
O54 Na7 Na2 44.98(10) . . ?
O54 Na7 Na4 124.82(12) . . ?
O54 Na7 O42 79.12(14) . . ?
O57 Na7 Na2 128.18(12) . . ?
O57 Na7 Na4 44.45(10) . . ?
O57 Na7 O42 99.26(15) . . ?
O57 Na7 O54 83.66(14) . . ?
O57 Na7 O60 89.95(16) . . ?
O60 Na7 Na2 95.79(14) . . ?
O60 Na7 Na4 94.71(13) . . ?
O60 Na7 O42 170.57(17) . . ?
O60 Na7 O54 104.12(16) . . ?
W4 O15 W10 115.22(18) . . ?
W1 O16 W7 114.87(16) . . ?
W7 O17 W4 113.50(16) . . ?
O20 Na8 Na1 91.46(13) . . ?
O20 Na8 O45 81.99(16) . . ?
O20 Na8 O47 121.04(17) . . ?
O20 Na8 O53 163.89(17) . . ?
O28 Na8 Na1 43.73(11) . . ?
O28 Na8 O20 90.12(16) . . ?
O28 Na8 O45 108.94(16) . . ?
O28 Na8 O47 77.55(15) . . ?
O28 Na8 O51 158.23(18) . . ?
O28 Na8 O53 81.52(14) . . ?
O45 Na8 Na1 152.17(13) . . ?
O45 Na8 O47 156.57(17) . . ?
O45 Na8 O53 87.71(15) . . ?
O47 Na8 Na1 42.16(11) . . ?
O51 Na8 Na1 115.12(13) . . ?
O51 Na8 O20 96.46(16) . . ?
O51 Na8 O45 92.55(16) . . ?
O51 Na8 O47 81.29(15) . . ?
O51 Na8 O53 96.34(15) . . ?
O53 Na8 Na1 91.92(12) . . ?
O53 Na8 O47 70.70(15) . . ?
W1 O19 W2 115.92(17) . . ?
W1 O21 W4 115.44(17) . . ?
Na2 Na9 Na9 132.95(12) . 2_655 ?
O39 Na9 Na2 47.31(12) . . ?
O39 Na9 Na9 139.84(16) . 2_655 ?
O39 Na9 O50 171.86(18) . 2_655 ?
O39 Na9 O55 95.08(16) . . ?
O39 Na9 O67 87.27(16) . . ?
O50 Na9 Na2 102.73(13) . . ?
O50 Na9 Na2 138.44(15) 2_655 . ?
O50 Na9 Na9 44.95(11) . 2_655 ?
O50 Na9 Na9 43.75(11) 2_655 2_655 ?
O50 Na9 O39 95.37(16) . . ?
O50 Na9 O50 88.70(16) . 2_655 ?
O50 Na9 O55 91.53(16) 2_655 . ?
O50 Na9 O55 95.48(16) . . ?
O50 Na9 O67 168.32(18) . . ?
O55 Na9 Na2 48.12(11) . . ?
O55 Na9 Na9 94.87(14) . 2_655 ?
O67 Na9 Na2 87.43(12) . . ?
O67 Na9 Na9 130.16(16) . 2_655 ?
O67 Na9 O50 87.37(15) . 2_655 ?
O67 Na9 O55 95.63(16) . . ?
W10 O22 Lu1 132.38(17) . . ?
W6 O23 Lu1 132.77(18) . . ?
W3 O24 W9 114.43(18) . . ?
W3 O25 W5 93.27(12) . . ?
W3 O25 W6 93.76(12) . . ?
W3 O25 W8 94.66(12) . . ?
W3 O25 W9 94.38(12) . . ?
W5 O25 W6 88.48(11) . . ?
W8 O25 W5 171.97(17) . . ?
W8 O25 W6 89.73(12) . . ?
W8 O25 W9 90.55(12) . . ?
W9 O25 W5 90.10(12) . . ?
W9 O25 W6 171.81(16) . . ?
W3 O26 W5 116.25(17) . . ?
W7 O27 Na5 134.6(2) . . ?
Na8 O28 Na1 93.75(15) . . ?
Na2 O29 Na7 96.87(16) . . ?
W8 O31 Lu1 131.76(17) . . ?
Na6 O32 Na4 131.22(18) 2_756 . ?
Na7 O33 Na4 95.58(15) . . ?
Na3 O38 Na1 98.82(16) . . ?
Na9 O39 Na2 86.68(16) . . ?
Na6 O46 Na3 100.18(16) . . ?
Na1 O47 Na8 92.72(16) . . ?
Na4 O48 Na4 96.99(16) 2_656 . ?
Na1 O49 Na3 97.43(16) . . ?
Na9 O50 Na9 91.30(16) . 2_655 ?
W5 O53 Na8 145.5(2) . . ?
Na7 O54 Na2 90.18(14) . . ?
Na9 O55 Na2 85.23(15) . . ?
Na7 O57 Na4 91.84(14) . . ?
Na5 O59 Na2 95.88(16) . 1_556 ?
Na5 O61 Na2 97.10(17) . 1_556 ?
W4 O63 Lu1 130.75(17) . . ?
W4 O64 Na6 130.3(2) . . ?
W2 O65 Lu1 130.72(18) . . ?
W10 O66 Na4 155.3(2) . . ?
Na6 O69 Na3 97.13(16) . . ?

loop_
_geom_bond_atom_site_label_1
_geom_bond_atom_site_label_2
_geom_bond_distance
_geom_bond_site_symmetry_2
_geom_bond_publ_flag
W1 O4 2.244(3) . ?
W1 O12 1.891(4) . ?
W1 O16 1.961(3) . ?
W1 O19 1.924(4) . ?
W1 O21 1.891(4) . ?
W1 O62 1.729(4) . ?
W2 O2 1.967(4) . ?
W2 O4 2.298(3) . ?
W2 O5 1.947(3) . ?
W2 O18 1.736(4) . ?
W2 O19 1.997(4) . ?
W2 O65 1.792(4) . ?
W3 O8 1.909(4) . ?
W3 O9 1.927(3) . ?
W3 O24 1.933(4) . ?
W3 O25 2.240(3) . ?
W3 O26 1.875(3) . ?
W3 O35 1.743(4) . ?
W4 O4 2.311(3) . ?
W4 O15 1.949(3) . ?
W4 O17 1.938(3) . ?
W4 O21 2.029(4) . ?
W4 O63 1.784(3) . ?
W4 O64 1.740(4) . ?
W5 O10 1.934(3) . ?
W5 O11 1.781(3) . ?
W5 O14 1.966(4) . ?
W5 O25 2.315(3) . ?
W5 O26 2.024(3) . ?
W5 O53 1.739(3) . ?
W6 O8 2.034(4) . ?
W6 O10 1.947(3) . ?
W6 O13 1.963(3) . ?
W6 O23 1.784(3) . ?
W6 O25 2.332(3) . ?
W6 O58 1.727(4) . ?
W7 O2 1.955(3) . ?
W7 O3 1.789(3) . ?
W7 O4 2.296(3) . ?
W7 O16 2.013(4) . ?
W7 O17 1.937(3) . ?
W7 O27 1.741(4) . ?
W8 O1 1.962(4) . ?
W8 O9 2.033(3) . ?
W8 O13 1.932(4) . ?
W8 O25 2.291(3) . ?
W8 O31 1.785(3) . ?
W8 O56 1.736(4) . ?
W9 O1 1.942(3) . ?
W9 O7 1.787(3) . ?
W9 O14 1.945(3) . ?
W9 O24 2.035(4) . ?
W9 O25 2.308(3) . ?
W9 O34 1.744(3) . ?
W10 O4 2.365(3) . ?
W10 O5 1.954(4) . ?
W10 O12 2.018(4) . ?
W10 O15 1.959(4) . ?
W10 O22 1.793(3) . ?
W10 O66 1.723(4) . ?
Lu1 O3 2.326(3) . ?
Lu1 O7 2.339(3) . ?
Lu1 O11 2.358(3) . ?
Lu1 O22 2.305(3) . ?
Lu1 O23 2.347(3) . ?
Lu1 O31 2.347(3) . ?
Lu1 O63 2.330(4) . ?
Lu1 O65 2.341(3) . ?
Na1 Na3 3.649(3) . ?
Na1 O6 2.340(5) . ?
Na1 Na8 3.539(3) . ?
Na1 O28 2.452(5) . ?
Na1 O30 2.360(4) . ?
Na1 O38 2.427(5) . ?
Na1 O47 2.378(5) . ?
Na1 O49 2.427(5) . ?
Na2 Na5 3.627(3) 1_554 ?
Na2 Na7 3.521(3) . ?
Na2 Na9 3.212(3) . ?
Na2 O29 2.336(5) . ?
Na2 O39 2.365(5) . ?
Na2 O54 2.489(4) . ?
Na2 O55 2.400(5) . ?
Na2 O59 2.515(5) 1_554 ?
Na2 O61 2.473(5) 1_554 ?
Na3 Na6 3.714(3) . ?
Na3 O37 2.461(5) . ?
Na3 O38 2.377(4) . ?
Na3 O43 2.270(5) . ?
Na3 O46 2.448(5) . ?
Na3 O49 2.429(5) . ?
Na3 O69 2.520(5) . ?
Na4 Na4 3.587(4) 2_656 ?
Na4 Na7 3.515(3) . ?
Na4 O32 2.433(4) . ?
Na4 O33 2.397(4) . ?
Na4 O48 2.399(5) . ?
Na4 O48 2.391(5) 2_656 ?
Na4 O57 2.463(4) . ?
Na4 O66 2.448(4) . ?
Na5 Na2 3.628(3) 1_556 ?
Na5 O27 2.676(4) . ?
Na5 O40 2.394(4) . ?
Na5 O41 2.434(5) . ?
Na5 O52 2.378(5) . ?
Na5 O59 2.369(5) . ?
Na5 O61 2.365(5) . ?
Na6 O32 2.422(5) 2_756 ?
Na6 O1A 2.429(5) . ?
Na6 O44 2.323(4) . ?
Na6 O46 2.394(5) . ?
Na6 O64 2.726(5) . ?
Na6 O69 2.433(5) . ?
Na7 O29 2.370(5) . ?
Na7 O33 2.348(4) . ?
Na7 O42 2.484(5) . ?
Na7 O54 2.483(4) . ?
Na7 O57 2.430(4) . ?
Na7 O60 2.444(5) . ?
Na8 O20 2.435(5) . ?
Na8 O28 2.397(5) . ?
Na8 O45 2.455(5) . ?
Na8 O47 2.511(5) . ?
Na8 O51 2.426(5) . ?
Na8 O53 2.461(4) . ?
Na9 Na9 3.305(5) 2_655 ?
Na9 O39 2.315(5) . ?
Na9 O50 2.286(4) . ?
Na9 O50 2.335(5) 2_655 ?
Na9 O55 2.344(5) . ?
Na9 O67 2.332(4) . ?
O32 Na6 2.422(5) 2_756 ?
O48 Na4 2.391(5) 2_656 ?
O50 Na9 2.335(5) 2_655 ?
O59 Na2 2.515(5) 1_556 ?
O61 Na2 2.473(5) 1_556 ?

loop_
_geom_torsion_atom_site_label_1
_geom_torsion_atom_site_label_2
_geom_torsion_atom_site_label_3
_geom_torsion_atom_site_label_4
_geom_torsion
_geom_torsion_site_symmetry_1
_geom_torsion_site_symmetry_2
_geom_torsion_site_symmetry_3
_geom_torsion_site_symmetry_4
_geom_torsion_publ_flag
O1 W8 O31 Lu1 -78.3(2) . . . . ?
O1 W9 O7 Lu1 77.6(2) . . . . ?
O2 W2 O65 Lu1 78.5(2) . . . . ?
O2 W7 O3 Lu1 -78.3(2) . . . . ?
O2 W7 O27 Na5 -166.7(2) . . . . ?
O3 W7 O27 Na5 -72.4(3) . . . . ?
O4 W1 O12 W10 1.02(17) . . . . ?
O4 W1 O21 W4 -1.45(16) . . . . ?
O4 W2 O65 Lu1 1.2(2) . . . . ?
O4 W4 O63 Lu1 -0.9(2) . . . . ?
O4 W7 O3 Lu1 -0.7(2) . . . . ?
O4 W10 O22 Lu1 -0.3(2) . . . . ?
O5 W2 O65 Lu1 -77.4(2) . . . . ?
O5 W10 O22 Lu1 76.3(2) . . . . ?
O5 W10 O66 Na4 31.8(6) . . . . ?
O8 W3 O26 W5 -76.4(2) . . . . ?
O8 W6 O23 Lu1 -2.6(5) . . . . ?
O9 W3 O26 W5 3.6(5) . . . . ?
O9 W8 O31 Lu1 -4.5(6) . . . . ?
O10 W5 O11 Lu1 -78.6(2) . . . . ?
O10 W5 O53 Na8 -88.1(4) . . . . ?
O10 W6 O23 Lu1 77.1(2) . . . . ?
O11 W5 O53 Na8 7.4(4) . . . . ?
O12 W1 O21 W4 76.21(19) . . . . ?
O12 W10 O22 Lu1 -0.7(5) . . . . ?
O12 W10 O66 Na4 116.5(5) . . . . ?
O13 W6 O23 Lu1 -77.4(2) . . . . ?
O13 W8 O31 Lu1 77.1(2) . . . . ?
O14 W5 O11 Lu1 77.0(2) . . . . ?
O14 W5 O53 Na8 101.6(4) . . . . ?
O14 W9 O7 Lu1 -77.2(2) . . . . ?
O15 W4 O63 Lu1 76.6(2) . . . . ?
O15 W4 O64 Na6 -50.9(3) . . . . ?
O15 W10 O22 Lu1 -76.3(2) . . . . ?
O15 W10 O66 Na4 -158.0(5) . . . . ?
O16 W1 O12 W10 3.5(5) . . . . ?
O16 W1 O21 W4 -77.98(19) . . . . ?
O16 W7 O3 Lu1 -1.8(5) . . . . ?
O16 W7 O27 Na5 107.8(3) . . . . ?
O17 W4 O63 Lu1 -78.2(2) . . . . ?
O17 W4 O64 Na6 118.1(2) . . . . ?
O17 W7 O3 Lu1 76.9(2) . . . . ?
O17 W7 O27 Na5 22.7(3) . . . . ?
O18 W2 O65 Lu1 179.9(2) . . . . ?
O19 W1 O12 W10 77.5(2) . . . . ?
O19 W1 O21 W4 -6.3(5) . . . . ?
O19 W2 O65 Lu1 2.1(6) . . . . ?
O21 W1 O12 W10 -76.5(2) . . . . ?
O21 W4 O63 Lu1 0.4(5) . . . . ?
O21 W4 O64 Na6 33.7(2) . . . . ?
O22 W10 O66 Na4 -63.2(5) . . . . ?
O24 W3 O26 W5 79.0(2) . . . . ?
O24 W9 O7 Lu1 0.3(5) . . . . ?
O25 W3 O26 W5 1.29(17) . . . . ?
O25 W5 O11 Lu1 -0.1(2) . . . . ?
O25 W6 O23 Lu1 -0.7(2) . . . . ?
O25 W8 O31 Lu1 -1.1(2) . . . . ?
O25 W9 O7 Lu1 0.4(2) . . . . ?
O26 W5 O11 Lu1 0.8(6) . . . . ?
O26 W5 O53 Na8 -174.0(4) . . . . ?
O27 W7 O3 Lu1 178.8(2) . . . . ?
O34 W9 O7 Lu1 179.9(2) . . . . ?
O35 W3 O26 W5 -179.71(19) . . . . ?
O53 W5 O11 Lu1 177.4(2) . . . . ?
O56 W8 O31 Lu1 179.9(2) . . . . ?
O58 W6 O23 Lu1 -179.3(2) . . . . ?
O62 W1 O12 W10 179.2(2) . . . . ?
O62 W1 O21 W4 -178.77(19) . . . . ?
O63 W4 O64 Na6 -145.7(2) . . . . ?
O64 W4 O63 Lu1 178.8(2) . . . . ?
O66 W10 O22 Lu1 178.6(2) . . . . ?
